data_1514389
loop_
_publ_author_name
'Park, Young Jun'
'Cook, Sarah A.'
'Sickerman, Nathaniel S.'
'Sano, Yohei'
'Ziller, Joseph W.'
'Borovik, A. S.'

_publ_section_title
;
 Heterobimetallic Complexes with M(III)-(\m-OH)-M(II) Cores (M(III) = Fe,
 Mn, Ga; M(II) = Ca, Sr, and Ba): Structural, Kinetic, and Redox
 Properties.
;
_journal_issue 2
_journal_name_full 'Chemical science (Royal Society of Chemistry : 2010)'
_journal_page_first 717
_journal_page_last 726
_journal_paper_doi 10.1039/C2SC21400H
_journal_volume 4
_journal_year 2013
_chemical_formula_sum 'C50 H78 Ba F3 Fe N4 O17 S4'
_chemical_formula_weight 1385.59
_chemical_name_systematic
;
?
;
_space_group_IT_number 2
_symmetry_cell_setting triclinic
_symmetry_space_group_name_Hall '-P 1'
_symmetry_space_group_name_H-M 'P -1'
_atom_sites_solution_hydrogens mixed
_atom_sites_solution_primary direct
_atom_sites_solution_secondary difmap
_audit_creation_method SHELXTL
_cell_angle_alpha 110.9912(5)
_cell_angle_beta 91.9057(5)
_cell_angle_gamma 105.8683(5)
_cell_formula_units_Z 2
_cell_length_a 12.9433(6)
_cell_length_b 14.8169(7)
_cell_length_c 18.2751(8)
_cell_measurement_reflns_used 9920
_cell_measurement_temperature 88(2)
_cell_measurement_theta_max 28.24
_cell_measurement_theta_min 2.18
_cell_volume 3113.7(2)
_computing_cell_refinement 'Bruker SAINT'
_computing_data_collection 'Bruker APEX2'
_computing_data_reduction 'Bruker SAINT'
_computing_molecular_graphics 'Bruker SHELXTL'
_computing_publication_material 'Bruker SHELXTL'
_computing_structure_refinement 'SHELXL-97 (Sheldrick, 2008)'
_computing_structure_solution 'SHELXS-97 (Sheldrick, 2008)'
_diffrn_ambient_temperature 88(2)
_diffrn_measured_fraction_theta_full 0.998
_diffrn_measured_fraction_theta_max 0.919
_diffrn_measurement_device_type 'Bruker APEX-II CCD'
_diffrn_measurement_method '\f and \w scans'
_diffrn_radiation_monochromator graphite
_diffrn_radiation_source 'fine-focus sealed tube'
_diffrn_radiation_type MoK\a
_diffrn_radiation_wavelength 0.71073
_diffrn_reflns_av_R_equivalents 0.0189
_diffrn_reflns_av_sigmaI/netI 0.0243
_diffrn_reflns_limit_h_max 17
_diffrn_reflns_limit_h_min -17
_diffrn_reflns_limit_k_max 19
_diffrn_reflns_limit_k_min -19
_diffrn_reflns_limit_l_max 24
_diffrn_reflns_limit_l_min -24
_diffrn_reflns_number 37859
_diffrn_reflns_theta_full 25.50
_diffrn_reflns_theta_max 28.80
_diffrn_reflns_theta_min 1.90
_exptl_absorpt_coefficient_mu 1.071
_exptl_absorpt_correction_T_max 0.8456
_exptl_absorpt_correction_T_min 0.7528
_exptl_absorpt_correction_type numerical
_exptl_absorpt_process_details 'Bruker SADABS'
_exptl_crystal_colour orange
_exptl_crystal_density_diffrn 1.478
_exptl_crystal_density_meas ?
_exptl_crystal_density_method 'not measured'
_exptl_crystal_description rectangle
_exptl_crystal_F_000 1430
_exptl_crystal_size_max 0.28
_exptl_crystal_size_mid 0.28
_exptl_crystal_size_min 0.16
_refine_diff_density_max 0.837
_refine_diff_density_min -0.605
_refine_diff_density_rms 0.070
_refine_ls_extinction_method none
_refine_ls_goodness_of_fit_ref 1.031
_refine_ls_hydrogen_treatment mixed
_refine_ls_matrix_type full
_refine_ls_number_parameters 720
_refine_ls_number_reflns 14927
_refine_ls_number_restraints 21
_refine_ls_restrained_S_all 1.035
_refine_ls_R_factor_all 0.0444
_refine_ls_R_factor_gt 0.0370
_refine_ls_shift/su_max 0.002
_refine_ls_shift/su_mean 0.000
_refine_ls_structure_factor_coef Fsqd
_refine_ls_weighting_details 'calc w=1/[\s^2^(Fo^2^)+(0.0571P)^2^+2.2067P] where P=(Fo^2^+2Fc^2^)/3'
_refine_ls_weighting_scheme calc
_refine_ls_wR_factor_gt 0.0998
_refine_ls_wR_factor_ref 0.1053
_reflns_number_gt 12832
_reflns_number_total 14927
_reflns_threshold_expression >2sigma(I)
_cod_data_source_file c2sc21400h.txt
_cod_data_source_block asb232
_cod_depositor_comments
;
The following automatic conversions were performed:

'_symmetry_cell_setting' value 'Triclinic' changed to 'triclinic'
according to
/usr/data/users/saulius/automatic-downloads/retrospective/RSC/lib/dictionaries/cif_core.dic
dictionary named 'cif_core.dic' version 2.4.2 from 2011-04-26.

Automatic conversion script
Id: cif_fix_values 2281 2013-09-26 08:29:07Z andrius 

The following automatic conversions were performed:

'_exptl_crystal_density_meas' value 'none' was changed to '?' - the
value is perceived as not measured.

Automatic conversion script
Id: cif_fix_values 3008 2015-01-20 13:52:24Z robertas 

The following automatic conversions were performed:

'_atom_sites_solution_hydrogens' value 'difmap & geom' was changed to
'mixed'.

Automatic conversion script
Id: cif_fix_values 6452 2018-10-05 10:23:21Z andrius 
;
_cod_original_sg_symbol_H-M P-1
_cod_database_code 1514389

loop_
_symmetry_equiv_pos_as_xyz
'x, y, z'
'-x, -y, -z'

loop_
_atom_site_label
_atom_site_type_symbol
_atom_site_fract_x
_atom_site_fract_y
_atom_site_fract_z
_atom_site_U_iso_or_equiv
_atom_site_adp_type
_atom_site_occupancy
_atom_site_symmetry_multiplicity
_atom_site_calc_flag
_atom_site_refinement_flags
_atom_site_disorder_assembly
_atom_site_disorder_group
Fe1 Fe 0.25130(3) 1.21484(3) 0.26514(2) 0.03148(8) Uani 1 1 d . . .
Ba1 Ba 0.195151(12) 0.917966(11) 0.252098(9) 0.03671(6) Uani 1 1 d . . .
S1 S 0.01433(5) 1.11803(6) 0.30642(4) 0.04168(15) Uani 1 1 d . . .
S2 S 0.41441(5) 1.19391(5) 0.39037(4) 0.03649(13) Uani 1 1 d . . .
S3 S 0.31296(6) 1.20236(5) 0.08766(4) 0.04135(15) Uani 1 1 d . . .
S4 S 0.18703(7) 0.62650(6) 0.21594(5) 0.0555(2) Uani 1 1 d . . .
O1 O 0.05019(15) 1.02960(16) 0.27340(13) 0.0468(5) Uani 1 1 d . . .
O2 O -0.01085(17) 1.1396(2) 0.38588(12) 0.0570(6) Uani 1 1 d . . .
O3 O 0.33498(17) 1.09447(14) 0.36314(12) 0.0485(5) Uani 1 1 d . . .
O4 O 0.52035(16) 1.19634(17) 0.36836(12) 0.0503(5) Uani 1 1 d . . .
O5 O 0.3262(2) 1.10698(16) 0.08342(12) 0.0553(5) Uani 1 1 d . . .
O6 O 0.23073(17) 1.19490(18) 0.02885(13) 0.0559(5) Uani 1 1 d . . .
O7 O 0.24847(15) 1.08103(13) 0.21163(10) 0.0359(4) Uani 1 1 d D . .
H7 H 0.278(3) 1.079(3) 0.1704(15) 0.088(14) Uiso 1 1 d D . .
O8 O -0.0195(3) 0.8222(3) 0.2752(3) 0.1183(15) Uani 1 1 d . . .
O9 O 0.0184(3) 0.8195(2) 0.1247(2) 0.1097(14) Uani 1 1 d . . .
O10 O 0.2254(4) 0.8314(2) 0.09205(19) 0.1126(14) Uani 1 1 d . . .
O11 O 0.4023(3) 0.8961(2) 0.2103(3) 0.1225(16) Uani 1 1 d . . .
O12 O 0.3512(3) 0.8931(2) 0.3546(3) 0.1118(15) Uani 1 1 d . . .
O13 O 0.1507(4) 0.9041(3) 0.40020(19) 0.1140(14) Uani 1 1 d . . .
O14 O 0.1725(2) 0.71692(18) 0.21251(19) 0.0832(9) Uani 1 1 d . . .
O15 O 0.1814(2) 0.6175(2) 0.29078(16) 0.0769(8) Uani 1 1 d . . .
O16 O 0.2721(2) 0.5957(3) 0.1768(2) 0.0920(9) Uani 1 1 d . . .
N1 N 0.2680(2) 1.38390(17) 0.31986(14) 0.0434(5) Uani 1 1 d . . .
N2 N 0.10497(18) 1.21203(18) 0.30046(14) 0.0413(5) Uani 1 1 d . . .
N3 N 0.36265(18) 1.26389(15) 0.36217(13) 0.0365(4) Uani 1 1 d . . .
N4 N 0.29412(19) 1.26305(16) 0.17533(13) 0.0389(5) Uani 1 1 d . . .
F1 F 0.0605(3) 0.43889(17) 0.1493(2) 0.1202(12) Uani 1 1 d . . .
F2 F -0.0234(2) 0.5488(3) 0.1854(2) 0.1094(10) Uani 1 1 d . . .
F3 F 0.0523(2) 0.5307(2) 0.08310(15) 0.0972(8) Uani 1 1 d . . .
C1 C 0.1563(3) 1.3909(3) 0.3232(2) 0.0587(8) Uani 1 1 d . . .
H1A H 0.1240 1.3826 0.2705 0.070 Uiso 1 1 calc R . .
H1B H 0.1585 1.4588 0.3615 0.070 Uiso 1 1 calc R . .
C2 C 0.0872(3) 1.3102(3) 0.3481(2) 0.0574(8) Uani 1 1 d . . .
H2B H 0.1078 1.3275 0.4052 0.069 Uiso 1 1 calc R . .
H2C H 0.0097 1.3051 0.3387 0.069 Uiso 1 1 calc R . .
C3 C -0.1066(2) 1.0981(2) 0.24417(15) 0.0398(6) Uani 1 1 d . . .
C4 C -0.2028(2) 1.1087(3) 0.27517(17) 0.0513(7) Uani 1 1 d . . .
C5 C -0.2939(2) 1.0896(3) 0.22323(18) 0.0527(7) Uani 1 1 d . . .
H5A H -0.3583 1.0985 0.2440 0.063 Uiso 1 1 calc R . .
C6 C -0.2944(2) 1.0582(3) 0.14268(18) 0.0498(7) Uani 1 1 d . . .
C7 C -0.1993(2) 1.0476(2) 0.11354(16) 0.0463(6) Uani 1 1 d . . .
H7B H -0.1992 1.0250 0.0579 0.056 Uiso 1 1 calc R . .
C8 C -0.1042(2) 1.0684(2) 0.16210(16) 0.0402(6) Uani 1 1 d . . .
C9 C -0.2172(3) 1.1388(5) 0.3619(2) 0.105(2) Uani 1 1 d . . .
H9A H -0.2902 1.1451 0.3681 0.157 Uiso 1 1 calc R . .
H9B H -0.1630 1.2041 0.3932 0.157 Uiso 1 1 calc R . .
H9C H -0.2078 1.0868 0.3805 0.157 Uiso 1 1 calc R . .
C10 C -0.3956(3) 1.0363(4) 0.0872(2) 0.0743(11) Uani 1 1 d . . .
H10A H -0.4590 1.0282 0.1148 0.111 Uiso 1 1 calc R . .
H10B H -0.4048 0.9737 0.0409 0.111 Uiso 1 1 calc R . .
H10C H -0.3886 1.0928 0.0699 0.111 Uiso 1 1 calc R . .
C11 C -0.0053(3) 1.0577(3) 0.12240(18) 0.0550(8) Uani 1 1 d . . .
H11A H -0.0281 1.0159 0.0658 0.083 Uiso 1 1 calc R . .
H11B H 0.0341 1.0251 0.1466 0.083 Uiso 1 1 calc R . .
H11C H 0.0421 1.1250 0.1290 0.083 Uiso 1 1 calc R . .
C12 C 0.3333(3) 1.4262(2) 0.39911(18) 0.0544(8) Uani 1 1 d . . .
H12A H 0.2854 1.4164 0.4386 0.065 Uiso 1 1 calc R . .
H12B H 0.3687 1.5000 0.4147 0.065 Uiso 1 1 calc R . .
C13 C 0.4190(3) 1.3737(2) 0.39790(18) 0.0460(6) Uani 1 1 d . . .
H13A H 0.4751 1.3931 0.3661 0.055 Uiso 1 1 calc R . .
H13B H 0.4547 1.3930 0.4524 0.055 Uiso 1 1 calc R . .
C14 C 0.4280(2) 1.2433(2) 0.49672(15) 0.0376(5) Uani 1 1 d . . .
C15 C 0.5295(2) 1.27963(18) 0.54451(15) 0.0363(5) Uani 1 1 d . . .
C16 C 0.5316(2) 1.3124(2) 0.62712(16) 0.0415(6) Uani 1 1 d . . .
H16B H 0.5993 1.3337 0.6598 0.050 Uiso 1 1 calc R . .
C17 C 0.4402(3) 1.3147(2) 0.66231(17) 0.0499(7) Uani 1 1 d . . .
C18 C 0.3411(3) 1.2791(3) 0.61369(19) 0.0582(8) Uani 1 1 d . . .
H18A H 0.2771 1.2805 0.6375 0.070 Uiso 1 1 calc R . .
C19 C 0.3320(2) 1.2415(3) 0.53123(18) 0.0496(7) Uani 1 1 d . . .
C20 C 0.6383(2) 1.2893(2) 0.51583(18) 0.0481(7) Uani 1 1 d . . .
H20A H 0.6476 1.3315 0.4843 0.072 Uiso 1 1 calc R . .
H20B H 0.6421 1.2218 0.4831 0.072 Uiso 1 1 calc R . .
H20C H 0.6961 1.3210 0.5615 0.072 Uiso 1 1 calc R . .
C21 C 0.4462(3) 1.3565(3) 0.75146(19) 0.0667(10) Uani 1 1 d . . .
H21A H 0.5210 1.3733 0.7760 0.100 Uiso 1 1 calc R . .
H21B H 0.3982 1.3054 0.7676 0.100 Uiso 1 1 calc R . .
H21C H 0.4233 1.4177 0.7685 0.100 Uiso 1 1 calc R . .
C22 C 0.2191(2) 1.2007(3) 0.4849(2) 0.0675(10) Uani 1 1 d . . .
H22A H 0.2187 1.2265 0.4425 0.101 Uiso 1 1 calc R . .
H22B H 0.1679 1.2227 0.5204 0.101 Uiso 1 1 calc R . .
H22C H 0.1974 1.1263 0.4618 0.101 Uiso 1 1 calc R . .
C23 C 0.3219(3) 1.4329(2) 0.26774(19) 0.0520(7) Uani 1 1 d . . .
H23A H 0.4016 1.4496 0.2796 0.062 Uiso 1 1 calc R . .
H23B H 0.3045 1.4969 0.2774 0.062 Uiso 1 1 calc R . .
C24 C 0.2837(3) 1.3628(2) 0.18288(18) 0.0483(7) Uani 1 1 d . . .
H24A H 0.2072 1.3564 0.1676 0.058 Uiso 1 1 calc R . .
H24B H 0.3286 1.3893 0.1479 0.058 Uiso 1 1 calc R . .
C25 C 0.4415(2) 1.2775(2) 0.07507(16) 0.0431(6) Uani 1 1 d . . .
C26 C 0.4503(2) 1.3183(3) 0.01614(18) 0.0515(7) Uani 1 1 d . . .
C27 C 0.5518(3) 1.3752(3) 0.0100(2) 0.0635(9) Uani 1 1 d . . .
H27A H 0.5579 1.4041 -0.0290 0.076 Uiso 1 1 calc R . .
C28 C 0.6440(3) 1.3915(3) 0.0588(2) 0.0716(10) Uani 1 1 d . . .
C29 C 0.6333(3) 1.3508(3) 0.1160(2) 0.0676(10) Uani 1 1 d . . .
H29A H 0.6967 1.3616 0.1497 0.081 Uiso 1 1 calc R . .
C30 C 0.5347(3) 1.2950(3) 0.12667(18) 0.0513(7) Uani 1 1 d . . .
C31 C 0.3571(3) 1.3055(4) -0.0422(2) 0.0772(12) Uani 1 1 d . . .
H31A H 0.3841 1.3412 -0.0770 0.116 Uiso 1 1 calc R . .
H31B H 0.3034 1.3338 -0.0134 0.116 Uiso 1 1 calc R . .
H31C H 0.3230 1.2331 -0.0742 0.116 Uiso 1 1 calc R . .
C32 C 0.7553(4) 1.4510(5) 0.0470(4) 0.115(2) Uani 1 1 d . . .
H32A H 0.8007 1.4061 0.0310 0.173 Uiso 1 1 calc R . .
H32B H 0.7906 1.5080 0.0967 0.173 Uiso 1 1 calc R . .
H32C H 0.7455 1.4768 0.0056 0.173 Uiso 1 1 calc R . .
C33 C 0.5323(3) 1.2579(3) 0.1943(2) 0.0661(10) Uani 1 1 d . . .
H33A H 0.4876 1.1866 0.1753 0.099 Uiso 1 1 calc R . .
H33B H 0.5013 1.2989 0.2373 0.099 Uiso 1 1 calc R . .
H33C H 0.6063 1.2641 0.2139 0.099 Uiso 1 1 calc R . .
C34 C -0.1044(4) 0.8095(6) 0.2136(7) 0.180(5) Uani 1 1 d . . .
H34A H -0.1102 0.8766 0.2185 0.216 Uiso 1 1 calc R . .
H34B H -0.1754 0.7684 0.2199 0.216 Uiso 1 1 calc R . .
C35 C -0.0759(6) 0.7578(5) 0.1345(7) 0.203(6) Uani 1 1 d . . .
H35A H -0.0661 0.6924 0.1306 0.244 Uiso 1 1 calc R . .
H35B H -0.1351 0.7438 0.0925 0.244 Uiso 1 1 calc R . .
C36 C 0.0462(7) 0.7803(5) 0.0439(3) 0.145(4) Uani 1 1 d . . .
H36A H -0.0073 0.7838 0.0058 0.174 Uiso 1 1 calc R . .
H36B H 0.0432 0.7084 0.0288 0.174 Uiso 1 1 calc R . .
C37 C 0.1567(9) 0.8411(5) 0.0406(3) 0.164(4) Uani 1 1 d . . .
H37A H 0.1754 0.8155 -0.0137 0.197 Uiso 1 1 calc R . .
H37B H 0.1607 0.9133 0.0555 0.197 Uiso 1 1 calc R . .
C38 C 0.3345(8) 0.8627(5) 0.0788(5) 0.164(4) Uani 1 1 d . . .
H38A H 0.3591 0.9367 0.0912 0.196 Uiso 1 1 calc R . .
H38B H 0.3409 0.8269 0.0227 0.196 Uiso 1 1 calc R . .
C39 C 0.4029(7) 0.8367(5) 0.1327(7) 0.193(5) Uani 1 1 d . . .
H39A H 0.3730 0.7640 0.1239 0.232 Uiso 1 1 calc R . .
H39B H 0.4783 0.8492 0.1206 0.232 Uiso 1 1 calc R . .
C40 C 0.4663(4) 0.8719(5) 0.2644(7) 0.165(5) Uani 1 1 d . . .
H40A H 0.4389 0.7984 0.2535 0.198 Uiso 1 1 calc R . .
H40B H 0.5432 0.8882 0.2557 0.198 Uiso 1 1 calc R . .
C41 C 0.4593(5) 0.9279(4) 0.3436(7) 0.178(5) Uani 1 1 d . . .
H41A H 0.5084 0.9171 0.3802 0.214 Uiso 1 1 calc R . .
H41B H 0.4801 1.0012 0.3539 0.214 Uiso 1 1 calc R . .
C42 C 0.3378(7) 0.9324(4) 0.4346(4) 0.171(5) Uani 1 1 d . . .
H42A H 0.3486 1.0063 0.4527 0.206 Uiso 1 1 calc R . .
H42B H 0.3914 0.9214 0.4677 0.206 Uiso 1 1 calc R . .
C43 C 0.2274(8) 0.8794(5) 0.4413(3) 0.159(4) Uani 1 1 d . . .
H43A H 0.2152 0.8052 0.4186 0.190 Uiso 1 1 calc R . .
H43B H 0.2178 0.8995 0.4978 0.190 Uiso 1 1 calc R . .
C44 C 0.0440(9) 0.8508(7) 0.4055(6) 0.188(5) Uani 1 1 d . . .
H44A H 0.0304 0.8748 0.4612 0.226 Uiso 1 1 calc R . .
H44B H 0.0349 0.7772 0.3870 0.226 Uiso 1 1 calc R . .
C45 C -0.0337(7) 0.8695(7) 0.3552(7) 0.187(5) Uani 1 1 d . . .
H45A H -0.1091 0.8404 0.3629 0.225 Uiso 1 1 calc R . .
H45B H -0.0192 0.9433 0.3695 0.225 Uiso 1 1 calc R . .
C46 C 0.0651(3) 0.5307(3) 0.1545(2) 0.0665(10) Uani 1 1 d . . .
O17 O 0.1723(14) 1.5031(12) 0.5474(8) 0.223(3) Uiso 0.50 1 d PD A 1
C47 C 0.0606(13) 1.4816(18) 0.5603(10) 0.223(3) Uiso 0.50 1 d PD A 1
H47A H 0.0147 1.4180 0.5180 0.267 Uiso 0.50 1 calc PR A 1
H47B H 0.0320 1.5378 0.5623 0.267 Uiso 0.50 1 calc PR A 1
C48 C 0.0647(14) 1.4708(18) 0.6405(12) 0.223(3) Uiso 0.50 1 d PD A 1
H48A H 0.0030 1.4860 0.6676 0.267 Uiso 0.50 1 calc PR A 1
H48B H 0.0656 1.4021 0.6349 0.267 Uiso 0.50 1 calc PR A 1
C49 C 0.1690(16) 1.5487(17) 0.6826(7) 0.223(3) Uiso 0.50 1 d PD A 1
H49A H 0.1957 1.5387 0.7297 0.267 Uiso 0.50 1 calc PR A 1
H49B H 0.1632 1.6182 0.6988 0.267 Uiso 0.50 1 calc PR A 1
C50 C 0.2412(11) 1.5274(18) 0.6180(12) 0.223(3) Uiso 0.50 1 d PD A 1
H50A H 0.3043 1.5879 0.6276 0.267 Uiso 0.50 1 calc PR A 1
H50B H 0.2677 1.4699 0.6155 0.267 Uiso 0.50 1 calc PR A 1
O18 O 0.0711(11) 1.4240(11) 0.5868(10) 0.223(3) Uiso 0.50 1 d PD B 2
C51 C 0.1532(16) 1.4251(13) 0.6427(13) 0.223(3) Uiso 0.50 1 d PD B 2
H51A H 0.1647 1.3578 0.6275 0.267 Uiso 0.50 1 calc PR B 2
H51B H 0.1336 1.4456 0.6969 0.267 Uiso 0.50 1 calc PR B 2
C52 C 0.2512(11) 1.5024(15) 0.6374(14) 0.223(3) Uiso 0.50 1 d PD B 2
H52A H 0.2814 1.4756 0.5879 0.267 Uiso 0.50 1 calc PR B 2
H52B H 0.3083 1.5264 0.6834 0.267 Uiso 0.50 1 calc PR B 2
C53 C 0.2040(16) 1.5857(10) 0.6379(15) 0.223(3) Uiso 0.50 1 d PD B 2
H53A H 0.2035 1.6313 0.6928 0.267 Uiso 0.50 1 calc PR B 2
H53B H 0.2462 1.6265 0.6101 0.267 Uiso 0.50 1 calc PR B 2
C54 C 0.0937(15) 1.5314(14) 0.5963(14) 0.223(3) Uiso 0.50 1 d PD B 2
H54A H 0.0871 1.5362 0.5438 0.267 Uiso 0.50 1 calc PR B 2
H54B H 0.0414 1.5610 0.6271 0.267 Uiso 0.50 1 calc PR B 2

loop_
_atom_site_aniso_label
_atom_site_aniso_U_11
_atom_site_aniso_U_22
_atom_site_aniso_U_33
_atom_site_aniso_U_23
_atom_site_aniso_U_13
_atom_site_aniso_U_12
Fe1 0.03481(18) 0.03157(17) 0.03120(17) 0.01293(14) 0.00487(13) 0.01370(14)
Ba1 0.03516(9) 0.03367(8) 0.04205(9) 0.01955(7) -0.00439(6) 0.00600(6)
S1 0.0327(3) 0.0633(4) 0.0365(3) 0.0238(3) 0.0069(2) 0.0195(3)
S2 0.0386(3) 0.0343(3) 0.0346(3) 0.0117(2) -0.0027(2) 0.0110(2)
S3 0.0466(4) 0.0425(3) 0.0336(3) 0.0171(3) 0.0057(3) 0.0081(3)
S4 0.0536(4) 0.0386(4) 0.0695(5) 0.0247(4) -0.0193(4) 0.0045(3)
O1 0.0350(9) 0.0566(12) 0.0598(12) 0.0334(10) 0.0080(9) 0.0157(9)
O2 0.0404(11) 0.1004(18) 0.0373(10) 0.0321(11) 0.0075(8) 0.0245(11)
O3 0.0602(12) 0.0338(9) 0.0454(11) 0.0160(8) -0.0146(9) 0.0062(9)
O4 0.0452(11) 0.0647(13) 0.0404(10) 0.0126(9) 0.0040(8) 0.0259(10)
O5 0.0845(16) 0.0422(11) 0.0414(11) 0.0157(9) 0.0221(11) 0.0217(11)
O6 0.0469(11) 0.0671(14) 0.0454(11) 0.0261(11) -0.0025(9) -0.0007(10)
O7 0.0440(10) 0.0325(9) 0.0348(9) 0.0149(7) 0.0094(8) 0.0141(7)
O8 0.0608(19) 0.093(2) 0.231(5) 0.102(3) 0.042(3) 0.0133(17)
O9 0.114(3) 0.0556(16) 0.123(3) 0.0102(17) -0.082(2) 0.0137(17)
O10 0.221(5) 0.0597(18) 0.0629(18) 0.0258(15) 0.044(2) 0.047(2)
O11 0.073(2) 0.0576(17) 0.259(5) 0.070(3) 0.064(3) 0.0371(16)
O12 0.104(2) 0.0474(14) 0.160(3) 0.0408(19) -0.084(2) -0.0031(15)
O13 0.203(4) 0.089(2) 0.076(2) 0.0616(19) 0.040(2) 0.043(3)
O14 0.094(2) 0.0404(12) 0.109(2) 0.0336(14) -0.0310(17) 0.0098(12)
O15 0.0846(18) 0.0723(17) 0.0695(16) 0.0343(14) -0.0228(14) 0.0119(14)
O16 0.0574(16) 0.105(2) 0.117(3) 0.045(2) 0.0031(16) 0.0277(16)
N1 0.0535(14) 0.0366(11) 0.0432(12) 0.0127(10) 0.0073(10) 0.0220(10)
N2 0.0371(11) 0.0470(13) 0.0418(12) 0.0140(10) 0.0084(9) 0.0194(10)
N3 0.0415(11) 0.0308(10) 0.0361(11) 0.0126(9) -0.0012(9) 0.0104(9)
N4 0.0499(13) 0.0357(11) 0.0375(11) 0.0188(9) 0.0087(9) 0.0163(10)
F1 0.117(2) 0.0450(12) 0.164(3) 0.0316(15) -0.068(2) -0.0073(13)
F2 0.0564(14) 0.135(3) 0.129(2) 0.059(2) -0.0064(15) 0.0078(15)
F3 0.0969(18) 0.107(2) 0.0669(15) 0.0271(14) -0.0276(13) 0.0114(15)
C1 0.067(2) 0.0529(18) 0.065(2) 0.0174(16) 0.0126(16) 0.0383(16)
C2 0.0578(19) 0.0604(19) 0.0573(19) 0.0146(15) 0.0165(15) 0.0329(16)
C3 0.0329(12) 0.0569(16) 0.0331(12) 0.0181(12) 0.0050(10) 0.0183(11)
C4 0.0395(14) 0.086(2) 0.0348(13) 0.0234(14) 0.0102(11) 0.0275(15)
C5 0.0362(14) 0.084(2) 0.0472(16) 0.0276(16) 0.0119(12) 0.0286(15)
C6 0.0386(14) 0.0671(19) 0.0442(15) 0.0201(14) 0.0005(12) 0.0193(14)
C7 0.0453(15) 0.0618(18) 0.0326(13) 0.0153(12) 0.0032(11) 0.0216(13)
C8 0.0391(13) 0.0503(15) 0.0356(13) 0.0181(12) 0.0078(10) 0.0179(12)
C9 0.057(2) 0.230(6) 0.0415(19) 0.044(3) 0.0219(16) 0.075(3)
C10 0.0456(18) 0.119(3) 0.0523(19) 0.024(2) -0.0049(15) 0.030(2)
C11 0.0495(16) 0.089(2) 0.0393(15) 0.0276(16) 0.0162(13) 0.0363(17)
C12 0.078(2) 0.0377(15) 0.0444(16) 0.0087(12) 0.0012(15) 0.0226(15)
C13 0.0555(17) 0.0322(13) 0.0444(15) 0.0131(11) -0.0037(13) 0.0076(12)
C14 0.0381(13) 0.0397(13) 0.0350(12) 0.0169(11) -0.0007(10) 0.0089(10)
C15 0.0385(13) 0.0308(12) 0.0393(13) 0.0135(10) -0.0013(10) 0.0109(10)
C16 0.0428(14) 0.0405(14) 0.0393(13) 0.0160(11) -0.0061(11) 0.0102(11)
C17 0.0527(17) 0.0589(18) 0.0385(14) 0.0222(13) 0.0021(12) 0.0133(14)
C18 0.0424(16) 0.088(2) 0.0447(16) 0.0310(17) 0.0082(13) 0.0127(16)
C19 0.0388(14) 0.0657(19) 0.0427(15) 0.0255(14) 0.0028(12) 0.0075(13)
C20 0.0394(14) 0.0558(17) 0.0444(15) 0.0114(13) -0.0023(12) 0.0186(13)
C21 0.067(2) 0.094(3) 0.0394(16) 0.0258(17) 0.0053(15) 0.025(2)
C22 0.0343(15) 0.112(3) 0.0499(18) 0.036(2) 0.0020(13) 0.0070(17)
C23 0.070(2) 0.0345(14) 0.0570(18) 0.0214(13) 0.0044(15) 0.0206(13)
C24 0.0648(19) 0.0435(15) 0.0503(16) 0.0271(13) 0.0109(14) 0.0249(14)
C25 0.0405(14) 0.0524(16) 0.0387(14) 0.0214(12) 0.0053(11) 0.0126(12)
C26 0.0441(15) 0.067(2) 0.0463(16) 0.0296(15) 0.0053(12) 0.0110(14)
C27 0.0525(18) 0.078(2) 0.062(2) 0.0396(19) 0.0098(16) 0.0056(17)
C28 0.0434(18) 0.084(3) 0.077(3) 0.034(2) 0.0072(17) 0.0001(17)
C29 0.0445(17) 0.086(3) 0.061(2) 0.0193(19) -0.0083(15) 0.0162(17)
C30 0.0474(16) 0.0653(19) 0.0415(15) 0.0178(14) 0.0022(12) 0.0215(14)
C31 0.054(2) 0.125(4) 0.070(2) 0.071(3) 0.0028(17) 0.010(2)
C32 0.048(2) 0.148(5) 0.133(5) 0.067(4) 0.007(3) -0.012(3)
C33 0.066(2) 0.099(3) 0.0495(18) 0.0353(19) 0.0021(16) 0.041(2)
C34 0.031(2) 0.113(5) 0.394(16) 0.123(8) -0.012(5) -0.012(3)
C35 0.093(5) 0.077(4) 0.358(15) 0.024(6) -0.134(8) 0.002(3)
C36 0.240(9) 0.073(3) 0.083(4) -0.007(3) -0.094(5) 0.049(4)
C37 0.365(14) 0.071(3) 0.050(3) 0.018(3) 0.009(5) 0.067(6)
C38 0.279(10) 0.102(4) 0.174(7) 0.080(5) 0.175(8) 0.104(6)
C39 0.223(9) 0.104(4) 0.361(13) 0.144(7) 0.224(10) 0.122(6)
C40 0.054(3) 0.068(3) 0.380(15) 0.093(6) 0.003(5) 0.024(3)
C41 0.086(4) 0.056(3) 0.360(14) 0.071(5) -0.111(6) 0.001(3)
C42 0.241(9) 0.075(3) 0.151(6) 0.062(4) -0.145(6) -0.029(4)
C43 0.299(11) 0.094(4) 0.069(3) 0.050(3) -0.053(5) 0.023(5)
C44 0.280(12) 0.175(7) 0.205(9) 0.157(7) 0.146(9) 0.090(8)
C45 0.161(7) 0.190(8) 0.317(13) 0.187(9) 0.174(9) 0.079(6)
C46 0.060(2) 0.0539(19) 0.079(2) 0.0292(18) -0.0224(18) 0.0061(16)

loop_
_atom_type_symbol
_atom_type_description
_atom_type_scat_dispersion_real
_atom_type_scat_dispersion_imag
_atom_type_scat_source
C C 0.0033 0.0016 'International Tables Vol C Tables 4.2.6.8 and 6.1.1.4'
H H 0.0000 0.0000 'International Tables Vol C Tables 4.2.6.8 and 6.1.1.4'
N N 0.0061 0.0033 'International Tables Vol C Tables 4.2.6.8 and 6.1.1.4'
O O 0.0106 0.0060 'International Tables Vol C Tables 4.2.6.8 and 6.1.1.4'
F F 0.0171 0.0103 'International Tables Vol C Tables 4.2.6.8 and 6.1.1.4'
S S 0.1246 0.1234 'International Tables Vol C Tables 4.2.6.8 and 6.1.1.4'
Fe Fe 0.3463 0.8444 'International Tables Vol C Tables 4.2.6.8 and 6.1.1.4'
Ba Ba -0.3244 2.2819 'International Tables Vol C Tables 4.2.6.8 and 6.1.1.4'

loop_
_geom_angle_atom_site_label_1
_geom_angle_atom_site_label_2
_geom_angle_atom_site_label_3
_geom_angle
O7 Fe1 N2 107.44(9)
O7 Fe1 N3 103.49(8)
N2 Fe1 N3 108.37(9)
O7 Fe1 N4 96.38(8)
N2 Fe1 N4 120.05(9)
N3 Fe1 N4 118.34(9)
O7 Fe1 N1 172.87(8)
N2 Fe1 N1 78.41(9)
N3 Fe1 N1 77.95(8)
N4 Fe1 N1 76.95(9)
O7 Ba1 O14 148.37(8)
O7 Ba1 O3 63.52(6)
O14 Ba1 O3 133.71(7)
O7 Ba1 O1 63.05(5)
O14 Ba1 O1 133.94(8)
O3 Ba1 O1 84.15(6)
O7 Ba1 O10 77.99(7)
O14 Ba1 O10 70.62(9)
O3 Ba1 O10 124.35(10)
O1 Ba1 O10 113.29(10)
O7 Ba1 O13 130.09(8)
O14 Ba1 O13 81.24(10)
O3 Ba1 O13 75.90(9)
O1 Ba1 O13 86.02(10)
O10 Ba1 O13 151.85(9)
O7 Ba1 O9 89.77(8)
O14 Ba1 O9 76.81(8)
O3 Ba1 O9 149.48(7)
O1 Ba1 O9 69.89(8)
O10 Ba1 O9 57.49(14)
O13 Ba1 O9 116.50(14)
O7 Ba1 O8 124.37(8)
O14 Ba1 O8 72.36(10)
O3 Ba1 O8 123.70(12)
O1 Ba1 O8 63.40(8)
O10 Ba1 O8 110.83(15)
O13 Ba1 O8 58.22(14)
O9 Ba1 O8 58.42(15)
O7 Ba1 O11 85.73(8)
O14 Ba1 O11 74.90(9)
O3 Ba1 O11 79.01(10)
O1 Ba1 O11 148.65(7)
O10 Ba1 O11 58.59(15)
O13 Ba1 O11 114.73(14)
O9 Ba1 O11 115.41(14)
O8 Ba1 O11 147.20(9)
O7 Ba1 O12 119.66(7)
O14 Ba1 O12 69.71(8)
O3 Ba1 O12 64.02(7)
O1 Ba1 O12 135.67(10)
O10 Ba1 O12 110.13(14)
O13 Ba1 O12 57.89(14)
O9 Ba1 O12 146.50(8)
O8 Ba1 O12 108.53(12)
O11 Ba1 O12 56.89(14)
O2 S1 O1 115.10(14)
O2 S1 N2 111.54(14)
O1 S1 N2 107.58(12)
O2 S1 C3 107.54(12)
O1 S1 C3 107.73(13)
N2 S1 C3 107.00(13)
O4 S2 O3 115.60(13)
O4 S2 N3 112.81(13)
O3 S2 N3 107.14(12)
O4 S2 C14 107.96(12)
O3 S2 C14 106.17(12)
N3 S2 C14 106.61(12)
O6 S3 O5 115.40(14)
O6 S3 N4 111.69(13)
O5 S3 N4 108.89(12)
O6 S3 C25 107.96(13)
O5 S3 C25 106.93(14)
N4 S3 C25 105.38(13)
O15 S4 O16 114.21(19)
O15 S4 O14 115.75(19)
O16 S4 O14 115.3(2)
O15 S4 C46 103.64(18)
O16 S4 C46 103.4(2)
O14 S4 C46 101.88(16)
S1 O1 Ba1 156.12(12)
S2 O3 Ba1 155.45(12)
S3 O5 H7 109.9(13)
Fe1 O7 Ba1 131.97(8)
C45 O8 C34 117.0(6)
C45 O8 Ba1 109.6(4)
C34 O8 Ba1 112.9(4)
C35 O9 C36 112.8(6)
C35 O9 Ba1 119.0(5)
C36 O9 Ba1 116.8(4)
C37 O10 C38 111.5(6)
C37 O10 Ba1 113.8(4)
C38 O10 Ba1 113.9(4)
C39 O11 C40 110.6(5)
C39 O11 Ba1 116.3(5)
C40 O11 Ba1 116.2(4)
C41 O12 C42 111.9(5)
C41 O12 Ba1 114.3(4)
C42 O12 Ba1 112.4(4)
C44 O13 C43 109.6(5)
C44 O13 Ba1 118.3(5)
C43 O13 Ba1 117.4(4)
S4 O14 Ba1 160.27(17)
C12 N1 C23 111.3(3)
C12 N1 C1 112.7(2)
C23 N1 C1 110.1(2)
C12 N1 Fe1 107.65(16)
C23 N1 Fe1 108.61(17)
C1 N1 Fe1 106.31(18)
C2 N2 S1 111.5(2)
C2 N2 Fe1 118.3(2)
S1 N2 Fe1 127.76(13)
C13 N3 S2 116.33(18)
C13 N3 Fe1 116.53(16)
S2 N3 Fe1 125.40(12)
C24 N4 S3 110.59(17)
C24 N4 Fe1 117.13(17)
S3 N4 Fe1 130.77(12)
N1 C1 C2 110.5(3)
N2 C2 C1 108.0(2)
C8 C3 C4 120.2(2)
C8 C3 S1 117.99(19)
C4 C3 S1 121.8(2)
C5 C4 C3 118.5(3)
C5 C4 C9 115.7(3)
C3 C4 C9 125.7(3)
C6 C5 C4 122.4(3)
C5 C6 C7 118.0(3)
C5 C6 C10 121.3(3)
C7 C6 C10 120.7(3)
C6 C7 C8 122.8(3)
C7 C8 C3 118.0(2)
C7 C8 C11 117.0(2)
C3 C8 C11 125.0(2)
N1 C12 C13 109.9(2)
N3 C13 C12 106.6(2)
C15 C14 C19 120.6(2)
C15 C14 S2 122.0(2)
C19 C14 S2 117.4(2)
C14 C15 C16 117.9(2)
C14 C15 C20 126.1(2)
C16 C15 C20 116.0(2)
C17 C16 C15 122.7(3)
C16 C17 C18 118.1(3)
C16 C17 C21 121.3(3)
C18 C17 C21 120.6(3)
C17 C18 C19 122.5(3)
C18 C19 C14 118.2(3)
C18 C19 C22 117.4(3)
C14 C19 C22 124.5(3)
N1 C23 C24 109.6(2)
N4 C24 C23 107.2(2)
C26 C25 C30 120.0(3)
C26 C25 S3 121.9(2)
C30 C25 S3 118.0(2)
C27 C26 C25 118.7(3)
C27 C26 C31 116.2(3)
C25 C26 C31 125.2(3)
C28 C27 C26 122.1(3)
C29 C28 C27 118.1(3)
C29 C28 C32 121.9(4)
C27 C28 C32 120.0(4)
C28 C29 C30 123.0(3)
C29 C30 C25 118.0(3)
C29 C30 C33 118.3(3)
C25 C30 C33 123.7(3)
O8 C34 C35 109.0(6)
O9 C35 C34 108.9(5)
O9 C36 C37 110.1(4)
O10 C37 C36 106.7(5)
O10 C38 C39 107.1(5)
O11 C39 C38 109.0(4)
C41 C40 O11 110.3(5)
O12 C41 C40 106.8(5)
O12 C42 C43 107.5(4)
O13 C43 C42 110.0(4)
O13 C44 C45 108.3(5)
O8 C45 C44 107.3(7)
F3 C46 F1 109.2(4)
F3 C46 F2 105.1(3)
F1 C46 F2 106.1(4)
F3 C46 S4 113.0(3)
F1 C46 S4 112.6(2)
F2 C46 S4 110.3(3)
C50 O17 C47 110.4(6)
O17 C47 C48 103.4(6)
C49 C48 C47 100.9(7)
C48 C49 C50 100.6(7)
O17 C50 C49 104.0(7)
C51 O18 C54 104.9(7)
O18 C51 C52 102.7(8)
C51 C52 C53 101.1(7)
C54 C53 C52 104.2(6)
C53 C54 O18 107.4(5)

loop_
_geom_bond_atom_site_label_1
_geom_bond_atom_site_label_2
_geom_bond_distance
Fe1 O7 1.8594(17)
Fe1 N2 2.016(2)
Fe1 N3 2.021(2)
Fe1 N4 2.048(2)
Fe1 N1 2.284(2)
Ba1 O7 2.6951(17)
Ba1 O14 2.729(2)
Ba1 O3 2.7565(19)
Ba1 O1 2.7734(19)
Ba1 O10 2.831(3)
Ba1 O13 2.853(3)
Ba1 O9 2.858(3)
Ba1 O8 2.874(3)
Ba1 O11 2.883(3)
Ba1 O12 2.894(3)
S1 O2 1.440(2)
S1 O1 1.443(2)
S1 N2 1.597(3)
S1 C3 1.795(3)
S2 O4 1.436(2)
S2 O3 1.445(2)
S2 N3 1.590(2)
S2 C14 1.798(3)
S3 O6 1.440(2)
S3 O5 1.445(2)
S3 N4 1.596(2)
S3 C25 1.804(3)
S4 O15 1.423(3)
S4 O16 1.423(3)
S4 O14 1.425(2)
S4 C46 1.812(3)
O5 H7 1.868(13)
O8 C45 1.421(11)
O8 C34 1.471(9)
O9 C35 1.371(11)
O9 C36 1.478(9)
O10 C37 1.344(9)
O10 C38 1.419(9)
O11 C39 1.378(10)
O11 C40 1.468(9)
O12 C41 1.401(9)
O12 C42 1.403(10)
O13 C44 1.416(10)
O13 C43 1.424(8)
N1 C12 1.477(4)
N1 C23 1.478(4)
N1 C1 1.479(4)
N2 C2 1.488(4)
N3 C13 1.471(3)
N4 C24 1.478(3)
F1 C46 1.315(4)
F2 C46 1.344(5)
F3 C46 1.308(4)
C1 C2 1.507(5)
C3 C8 1.408(4)
C3 C4 1.409(4)
C4 C5 1.386(4)
C4 C9 1.518(4)
C5 C6 1.375(4)
C6 C7 1.383(4)
C6 C10 1.514(4)
C7 C8 1.386(4)
C8 C11 1.510(4)
C12 C13 1.516(4)
C14 C15 1.407(3)
C14 C19 1.410(4)
C15 C16 1.407(4)
C15 C20 1.507(4)
C16 C17 1.369(4)
C17 C18 1.389(4)
C17 C21 1.512(4)
C18 C19 1.395(4)
C19 C22 1.513(4)
C23 C24 1.498(4)
C25 C26 1.405(4)
C25 C30 1.411(4)
C26 C27 1.386(4)
C26 C31 1.508(4)
C27 C28 1.377(5)
C28 C29 1.375(6)
C28 C32 1.536(5)
C29 C30 1.380(5)
C30 C33 1.521(5)
C34 C35 1.485(14)
C36 C37 1.484(12)
C38 C39 1.518(13)
C40 C41 1.406(13)
C42 C43 1.463(11)
C44 C45 1.485(13)
O17 C50 1.415(9)
O17 C47 1.439(9)
C47 C48 1.531(9)
C48 C49 1.479(10)
C49 C50 1.527(9)
O18 C51 1.441(9)
O18 C54 1.481(9)
C51 C52 1.491(9)
C52 C53 1.517(9)
C53 C54 1.457(9)
